data_1521366
loop_
_publ_author_name
'Kandyel, E.'
'Adachi, S.'
'Wu, X.-J.'
'Tajima, S.'

_publ_section_title
;
 Structural and superconducting properties of
 (Hg~0.7~Bi~0.3~)Sr~2~Ca~n-1~Cu~n~O~x~ (n = 3,4) superconductors synthesized
 under high pressure
;
_journal_coden_ASTM SUSTEF
_journal_issue 12
_journal_name_full 'Superconductor Science and Technology'
_journal_page_first 1168
_journal_page_last 1174
_journal_paper_doi 10.1088/0953-2048/12/12/329
_journal_volume 12
_journal_year 1999
_chemical_formula_sum 'Bi0.3 Ca1.74 Cu3 Hg0.7 O8.91 Sr2.26'
_chemical_name_systematic '(Hg0.7 Bi0.3) Sr2 (Ca0.87 Sr0.13)2 Cu3 O8.91'
_space_group_IT_number 123
_symmetry_space_group_name_Hall '-P 4 2'
_symmetry_space_group_name_H-M 'P 4/m m m'
_cell_angle_alpha 90
_cell_angle_beta 90
_cell_angle_gamma 90
_cell_formula_units_Z 1
_cell_length_a 3.815
_cell_length_b 3.815
_cell_length_c 15.255
_cell_volume 222.025
_cod_data_source_file Kandyel_SUSTEF_1999_763.cif
_cod_data_source_block Bi0.3Ca1.74Cu3Hg0.7O8.91Sr2.26
_cod_original_cell_volume 222.0247
_cod_database_code 1521366

loop_
_symmetry_equiv_pos_as_xyz
x,y,z
-y,x,z
-x,-y,z
y,-x,z
x,-y,-z
y,x,-z
-x,y,-z
-y,-x,-z
-x,-y,-z
y,-x,-z
x,y,-z
-y,x,-z
-x,y,z
-y,-x,z
x,-y,z
y,x,z

loop_
_atom_site_label
_atom_site_type_symbol
_atom_site_fract_x
_atom_site_fract_y
_atom_site_fract_z
_atom_site_occupancy
_atom_site_U_iso_or_equiv
Ca1 Ca+2 0.5 0.5 0.3921 0.87 0.0
Cu1 Cu+2 0 0 0.2873 1 0.0
O1 O-2 0.5 0 0.295 1 0.0
O3 O-2 0 0 0.143 1 0.0
O2 O-2 0.5 0 0.5 1 0.0
Bi1 Bi+3 0 0 0 0.3 0.0
Sr2 Sr+2 0.5 0.5 0.3921 0.13 0.0
O4 O-2 0.5 0.5 0 0.91 0.0
Cu2 Cu+2 0 0 0.5 1 0.0
Hg1 Hg+2 0 0 0 0.7 0.0
Sr1 Sr+2 0.5 0.5 0.1679 1 0.0
